data_7133507
loop_
_publ_author_name
'Bhandari, Anirban'
'Park, Gyeong Min'
'Lee, Heui Beom'
'Hong, Sugyeong'
'Kim, Sun Hee'
'Byon, Hye Ryung'
'Lee, Yunho'

_publ_section_title
;
 A stable radical within a N-Co-N core.
;
_journal_issue 73
_journal_name_full 'Chemical communications (Cambridge, England)'
_journal_page_first 9970
_journal_page_last 9973
_journal_paper_doi 10.1039/d4cc02146k
_journal_volume 60
_journal_year 2024
_chemical_formula_moiety 'C44 H44 Co N10, 2(F6 P), C2 H3 N'
_chemical_formula_sum 'C46 H47 Co F12 N11 P2'
_chemical_formula_weight 1102.81
_space_group_crystal_system trigonal
_space_group_IT_number 161
_space_group_name_Hall 'R 3 -2"c'
_space_group_name_H-M_alt 'R 3 c :H'
_atom_sites_solution_hydrogens geom
_atom_sites_solution_primary dual
_audit_creation_date 2024-06-30
_audit_creation_method
;
Olex2 1.2
(compiled 2018.05.29 svn.r3508 for OlexSys, GUI svn.r5506)
;
_audit_update_record
;
2024-07-01 deposited with the CCDC.	2024-08-12 downloaded from the CCDC.
;
_cell_angle_alpha 90
_cell_angle_beta 90
_cell_angle_gamma 120
_cell_formula_units_Z 18
_cell_length_a 41.229(2)
_cell_length_b 41.229(2)
_cell_length_c 20.2204(15)
_cell_measurement_reflns_used 9035
_cell_measurement_temperature 100.00
_cell_measurement_theta_max 22.78
_cell_measurement_theta_min 2.29
_cell_volume 29766(3)
_computing_cell_refinement 'SAINT V8.40B (?, 2016)'
_computing_data_collection 'Bruker SMART'
_computing_data_reduction 'SAINT V8.40B (?, 2016)'
_computing_molecular_graphics 'Olex2 (Dolomanov et al., 2009)'
_computing_publication_material 'Olex2 (Dolomanov et al., 2009)'
_computing_structure_refinement 'ShelXL (Sheldrick, 2015)'
_computing_structure_solution 'ShelXT (Sheldrick, 2015)'
_diffrn_ambient_temperature 100.0
_diffrn_measured_fraction_theta_full 0.999
_diffrn_measured_fraction_theta_max 0.999
_diffrn_measurement_device_type 'Bruker SMART 1000'
_diffrn_measurement_method '\f and \w scans'
_diffrn_radiation_type MoK\a
_diffrn_radiation_wavelength 0.71073
_diffrn_reflns_av_R_equivalents 0.0934
_diffrn_reflns_av_unetI/netI 0.0380
_diffrn_reflns_Laue_measured_fraction_full 0.999
_diffrn_reflns_Laue_measured_fraction_max 0.999
_diffrn_reflns_limit_h_max 49
_diffrn_reflns_limit_h_min -49
_diffrn_reflns_limit_k_max 49
_diffrn_reflns_limit_k_min -49
_diffrn_reflns_limit_l_max 24
_diffrn_reflns_limit_l_min -24
_diffrn_reflns_number 231144
_diffrn_reflns_point_group_measured_fraction_full 1.000
_diffrn_reflns_point_group_measured_fraction_max 0.999
_diffrn_reflns_theta_full 25.242
_diffrn_reflns_theta_max 25.353
_diffrn_reflns_theta_min 1.976
_exptl_absorpt_coefficient_mu 0.376
_exptl_absorpt_correction_T_max 0.7452
_exptl_absorpt_correction_T_min 0.5486
_exptl_absorpt_correction_type none
_exptl_absorpt_process_details
;
SADABS-2016/2 (Bruker,2016/2) was used for absorption correction.
wR2(int) was 0.1437 before and 0.0884 after correction.
The Ratio of minimum to maximum transmission is 0.7362.
The \l/2 correction factor is Not present.
;
_exptl_crystal_colour 'metallic dark blue'
_exptl_crystal_colour_lustre metallic
_exptl_crystal_colour_modifier dark
_exptl_crystal_colour_primary blue
_exptl_crystal_density_diffrn 1.107
_exptl_crystal_description needle
_exptl_crystal_F_000 10170
_exptl_crystal_size_max 0.5
_exptl_crystal_size_mid 0.21
_exptl_crystal_size_min 0.17
_refine_diff_density_max 0.286
_refine_diff_density_min -0.373
_refine_diff_density_rms 0.058
_refine_ls_abs_structure_details
;
 Refined as an inversion twin.
;
_refine_ls_abs_structure_Flack 0.063(19)
_refine_ls_extinction_method none
_refine_ls_goodness_of_fit_ref 1.013
_refine_ls_hydrogen_treatment constr
_refine_ls_matrix_type full
_refine_ls_number_parameters 659
_refine_ls_number_reflns 12104
_refine_ls_number_restraints 1
_refine_ls_restrained_S_all 1.013
_refine_ls_R_factor_all 0.0650
_refine_ls_R_factor_gt 0.0463
_refine_ls_shift/su_max 0.000
_refine_ls_shift/su_mean 0.000
_refine_ls_structure_factor_coef Fsqd
_refine_ls_weighting_details 'w=1/[\s^2^(Fo^2^)+(0.0656P)^2^+81.8744P] where P=(Fo^2^+2Fc^2^)/3'
_refine_ls_weighting_scheme calc
_refine_ls_wR_factor_gt 0.1137
_refine_ls_wR_factor_ref 0.1282
_reflns_Friedel_coverage 0.996
_reflns_Friedel_fraction_full 1.000
_reflns_Friedel_fraction_max 1.000
_reflns_number_gt 9804
_reflns_number_total 12104
_reflns_threshold_expression 'I > 2\s(I)'
_cod_data_source_file d4cc02146k2.cif
_cod_data_source_block ab80_3_0m
_cod_depositor_comments 'Adding full bibliography for 7133505--7133507.cif.'
_cod_original_cell_volume 29766(4)
_cod_original_sg_symbol_H-M 'R 3 c'
_cod_database_code 7133507
_shelx_shelxl_version_number 2017/1
_shelx_space_group_comment
;
The symmetry employed for this shelxl refinement is uniquely defined
by the following loop, which should always be used as a source of
symmetry information in preference to the above space-group names.
They are only intended as comments.
;
_shelx_estimated_absorpt_t_max 0.939
_shelx_estimated_absorpt_t_min 0.834
_olex2_refinement_description
;
1. Twinned data refinement
 Scales: 0.937(19)
 0.063(19)
2. Fixed Uiso
 At 1.2 times of:
  All C(H) groups
 At 1.5 times of:
  All C(H,H,H) groups
3.a Aromatic/amide H refined with riding coordinates:
 C00K(H00K), C00L(H00L), C00P(H00P), C00S(H00S), C00T(H00T), C00U(H00U),
 C00W(H00W), C00X(H00X), C00Y(H00Y), C013(H013), C014(H014), C016(H016),
 C01A(H01A), C01B(H01B), C01D(H01D), C01G(H01G), C01N(H01Q), C01O(H01R),
 C01Q(H01V), C01R(H01W)
3.b Idealised Me refined as rotating group:
 C01H(H01C,H01E,H01F), C01J(H01H,H01I,H01J), C01K(H01K,H01L,H01M), C01L(H01N,
 H01O,H01P), C01P(H01S,H01T,H01U), C01S(H01X,H01Y,H), C01U(H01Z,HA,HB),
 C01V(H01,HC,HD), C01Y(H0AA,HE,HF)
;
_olex2_submission_special_instructions 'No special instructions were received'

loop_
_space_group_symop_operation_xyz
'x, y, z'
'-y, x-y, z'
'-x+y, -x, z'
'-y, -x, z+1/2'
'-x+y, y, z+1/2'
'x, x-y, z+1/2'
'x+2/3, y+1/3, z+1/3'
'-y+2/3, x-y+1/3, z+1/3'
'-x+y+2/3, -x+1/3, z+1/3'
'-y+2/3, -x+1/3, z+5/6'
'-x+y+2/3, y+1/3, z+5/6'
'x+2/3, x-y+1/3, z+5/6'
'x+1/3, y+2/3, z+2/3'
'-y+1/3, x-y+2/3, z+2/3'
'-x+y+1/3, -x+2/3, z+2/3'
'-y+1/3, -x+2/3, z+7/6'
'-x+y+1/3, y+2/3, z+7/6'
'x+1/3, x-y+2/3, z+7/6'

loop_
_atom_site_label
_atom_site_type_symbol
_atom_site_fract_x
_atom_site_fract_y
_atom_site_fract_z
_atom_site_U_iso_or_equiv
_atom_site_adp_type
_atom_site_occupancy
_atom_site_site_symmetry_order
_atom_site_calc_flag
_atom_site_refinement_flags_posn
_atom_site_refinement_flags_adp
_atom_site_refinement_flags_occupancy
_atom_site_disorder_assembly
_atom_site_disorder_group
Co01 Co 0.36625(2) 0.20214(2) 0.44393(3) 0.02580(17) Uani 1 1 d . . . . .
P002 P 0.38142(4) 0.04811(4) 0.67650(7) 0.0330(3) Uani 1 1 d . . . . .
P003 P 0.52745(8) 0.37469(7) 0.35426(15) 0.0825(7) Uani 1 1 d . . . . .
F004 F 0.35778(10) 0.04215(10) 0.61083(17) 0.0460(9) Uani 1 1 d . . . . .
F005 F 0.40497(12) 0.05431(12) 0.74243(16) 0.0510(10) Uani 1 1 d . . . . .
F006 F 0.41336(11) 0.04721(13) 0.63566(17) 0.0583(11) Uani 1 1 d . . . . .
F007 F 0.40244(14) 0.09252(11) 0.6655(2) 0.0660(13) Uani 1 1 d . . . . .
N008 N 0.38060(13) 0.15279(13) 0.5256(2) 0.0275(10) Uani 1 1 d . . . . .
F009 F 0.36151(13) 0.00468(12) 0.6877(3) 0.0797(15) Uani 1 1 d . . . . .
N00A N 0.43780(13) 0.21171(14) 0.3988(2) 0.0320(11) Uani 1 1 d . . . . .
N00B N 0.29292(13) 0.18080(12) 0.3888(2) 0.0266(10) Uani 1 1 d . . . . .
N00C N 0.33795(13) 0.11910(12) 0.4550(2) 0.0273(10) Uani 1 1 d . . . . .
N00D N 0.36920(12) 0.21510(12) 0.5353(2) 0.0236(9) Uani 1 1 d . . . . .
N00E N 0.45023(14) 0.26008(13) 0.4587(2) 0.0359(11) Uani 1 1 d . . . . .
N00F N 0.39138(14) 0.27808(13) 0.3767(2) 0.0328(11) Uani 1 1 d . . . . .
N00G N 0.35628(16) 0.26569(14) 0.4629(2) 0.0395(12) Uani 1 1 d . . . . .
N00H N 0.28446(14) 0.15749(13) 0.4868(2) 0.0297(10) Uani 1 1 d . . . . .
N00I N 0.36278(13) 0.18744(13) 0.3534(2) 0.0289(10) Uani 1 1 d . . . . .
F00J F 0.35068(17) 0.0503(2) 0.7191(2) 0.107(2) Uani 1 1 d . . . . .
C00K C 0.37082(16) 0.11587(14) 0.5386(3) 0.0285(12) Uani 1 1 d . . . . .
H00K H 0.381041 0.107163 0.571548 0.034 Uiso 1 1 calc R . . . .
C00L C 0.34380(16) 0.09506(16) 0.4946(3) 0.0292(12) Uani 1 1 d . . . . .
H00L H 0.330987 0.068523 0.491223 0.035 Uiso 1 1 calc R . . . .
C00M C 0.30928(16) 0.19403(14) 0.3269(2) 0.0266(12) Uani 1 1 d . . . . .
C00N C 0.40231(15) 0.18287(15) 0.5694(2) 0.0284(12) Uani 1 1 d . . . . .
C00O C 0.33630(17) 0.25004(16) 0.5221(2) 0.0304(12) Uani 1 1 d . . . . .
C00P C 0.30973(19) 0.25823(18) 0.5436(3) 0.0397(15) Uani 1 1 d . . . . .
H00P H 0.303183 0.272691 0.515887 0.048 Uiso 1 1 calc R . . . .
N00Q N 0.2442(2) -0.01639(17) 0.7740(3) 0.0640(18) Uani 1 1 d . . . . .
C00R C 0.39469(15) 0.21212(16) 0.5784(2) 0.0278(12) Uani 1 1 d . . . . .
C00S C 0.3690(2) 0.30348(18) 0.4432(3) 0.0470(17) Uani 1 1 d . . . . .
H00S H 0.363734 0.320847 0.464529 0.056 Uiso 1 1 calc R . . . .
C00T C 0.38365(19) 0.11953(18) 0.2713(3) 0.0403(14) Uani 1 1 d . . . . .
H00T H 0.371526 0.099087 0.241518 0.048 Uiso 1 1 calc R . . . .
C00U C 0.43029(17) 0.18129(17) 0.6069(3) 0.0369(14) Uani 1 1 d . . . . .
H00U H 0.435935 0.161959 0.598674 0.044 Uiso 1 1 calc R . . . .
C00V C 0.41843(18) 0.17917(17) 0.3587(2) 0.0343(14) Uani 1 1 d . . . . .
C00W C 0.38972(18) 0.30960(15) 0.3892(3) 0.0394(15) Uani 1 1 d . . . . .
H00W H 0.401285 0.332021 0.363957 0.047 Uiso 1 1 calc R . . . .
C00X C 0.25441(17) 0.16163(17) 0.4010(3) 0.0353(13) Uani 1 1 d . . . . .
H00X H 0.235375 0.159498 0.371866 0.042 Uiso 1 1 calc R . . . .
C00Y C 0.36602(19) 0.13937(18) 0.2879(2) 0.0366(14) Uani 1 1 d . . . . .
H00Y H 0.342418 0.132630 0.268850 0.044 Uiso 1 1 calc R . . . .
C00Z C 0.41825(19) 0.12823(18) 0.2964(3) 0.0408(15) Uani 1 1 d . . . . .
C010 C 0.38260(17) 0.16950(16) 0.3328(3) 0.0312(13) Uani 1 1 d . . . . .
C011 C 0.45004(18) 0.20817(19) 0.6566(3) 0.0395(14) Uani 1 1 d . . . . .
C012 C 0.2918(2) 0.24610(19) 0.6048(3) 0.0488(17) Uani 1 1 d . . . . .
C013 C 0.24932(17) 0.14659(16) 0.4627(3) 0.0340(13) Uani 1 1 d . . . . .
H013 H 0.226123 0.131571 0.484591 0.041 Uiso 1 1 calc R . . . .
C014 C 0.43512(19) 0.1589(2) 0.3411(3) 0.0416(15) Uani 1 1 d . . . . .
H014 H 0.458857 0.165566 0.359503 0.050 Uiso 1 1 calc R . . . .
C015 C 0.34653(16) 0.22748(15) 0.5625(2) 0.0291(12) Uani 1 1 d . . . . .
C016 C 0.47648(19) 0.2351(2) 0.3991(3) 0.0514(17) Uani 1 1 d . . . . .
H016 H 0.494141 0.230332 0.377436 0.062 Uiso 1 1 calc R . . . .
C017 C 0.36075(14) 0.15511(16) 0.4743(2) 0.0278(12) Uani 1 1 d . . . . .
C018 C 0.37162(17) 0.25050(17) 0.4221(2) 0.0320(13) Uani 1 1 d . . . . .
C019 C 0.31270(16) 0.17890(14) 0.4449(2) 0.0239(11) Uani 1 1 d . . . . .
C01A C 0.33209(17) 0.20922(15) 0.1957(3) 0.0329(13) Uani 1 1 d . . . . .
H01A H 0.340440 0.214683 0.151147 0.039 Uiso 1 1 calc R . . . .
C01B C 0.35216(17) 0.20086(16) 0.2403(2) 0.0305(12) Uani 1 1 d . . . . .
H01B H 0.373733 0.200267 0.225516 0.037 Uiso 1 1 calc R . . . .
C01C C 0.34128(15) 0.19305(15) 0.3082(2) 0.0258(11) Uani 1 1 d . . . . .
C01D C 0.28860(18) 0.20263(17) 0.2808(3) 0.0356(13) Uani 1 1 d . . . . .
H01D H 0.267085 0.203499 0.295028 0.043 Uiso 1 1 calc R . . . .
C01E C 0.42124(17) 0.22692(15) 0.4371(3) 0.0333(13) Uani 1 1 d . . . . .
C01F C 0.30002(17) 0.20988(16) 0.2142(3) 0.0362(13) Uani 1 1 d . . . . .
C01G C 0.41369(17) 0.23824(17) 0.6297(2) 0.0345(13) Uani 1 1 d . . . . .
H01G H 0.408376 0.257801 0.637905 0.041 Uiso 1 1 calc R . . . .
C01H C 0.27894(19) 0.21803(19) 0.1651(3) 0.0425(15) Uani 1 1 d . . . . .
H01C H 0.296336 0.236258 0.133074 0.064 Uiso 1 1 calc GR . . . .
H01E H 0.265022 0.228404 0.187418 0.064 Uiso 1 1 calc GR . . . .
H01F H 0.261361 0.194904 0.142114 0.064 Uiso 1 1 calc GR . . . .
C01I C 0.2721(2) -0.01016(19) 0.8011(3) 0.0491(17) Uani 1 1 d . . . . .
C01J C 0.41522(19) 0.27673(16) 0.3222(3) 0.0391(14) Uani 1 1 d . . . . .
H01H H 0.405456 0.279237 0.279500 0.059 Uiso 1 1 calc GR . . . .
H01I H 0.414807 0.252775 0.323779 0.059 Uiso 1 1 calc GR . . . .
H01J H 0.441003 0.297311 0.327703 0.059 Uiso 1 1 calc GR . . . .
C01K C 0.30866(16) 0.10478(15) 0.4057(3) 0.0310(12) Uani 1 1 d . . . . .
H01K H 0.309041 0.084524 0.381011 0.047 Uiso 1 1 calc GR . . . .
H01L H 0.312729 0.124948 0.375224 0.047 Uiso 1 1 calc GR . . . .
H01M H 0.284315 0.095138 0.427516 0.047 Uiso 1 1 calc GR . . . .
C01L C 0.2624(2) 0.2550(2) 0.6273(3) 0.0548(19) Uani 1 1 d . . . . .
H01N H 0.261854 0.273419 0.597213 0.082 Uiso 1 1 calc GR . . . .
H01O H 0.268204 0.265396 0.672158 0.082 Uiso 1 1 calc GR . . . .
H01P H 0.237818 0.232116 0.627160 0.082 Uiso 1 1 calc GR . . . .
F01M F 0.5474(2) 0.41203(17) 0.3963(3) 0.120(2) Uani 1 1 d . . . . .
C01N C 0.30378(19) 0.22682(18) 0.6450(3) 0.0405(15) Uani 1 1 d . . . . .
H01Q H 0.293495 0.219752 0.688169 0.049 Uiso 1 1 calc R . . . .
C01O C 0.43967(16) 0.23539(16) 0.6675(3) 0.0355(13) Uani 1 1 d . . . . .
H01R H 0.451252 0.252636 0.702709 0.043 Uiso 1 1 calc R . . . .
C01P C 0.4783(2) 0.2050(2) 0.6975(4) 0.0536(18) Uani 1 1 d . . . . .
H01S H 0.466411 0.180538 0.719581 0.080 Uiso 1 1 calc GR . . . .
H01T H 0.488426 0.224901 0.730863 0.080 Uiso 1 1 calc GR . . . .
H01U H 0.498644 0.207389 0.669131 0.080 Uiso 1 1 calc GR . . . .
C01Q C 0.48433(18) 0.26477(18) 0.4344(3) 0.0416(15) Uani 1 1 d . . . . .
H01V H 0.508555 0.285604 0.442244 0.050 Uiso 1 1 calc R . . . .
C01R C 0.33040(17) 0.21746(18) 0.6243(3) 0.0345(13) Uani 1 1 d . . . . .
H01W H 0.337490 0.203948 0.653306 0.041 Uiso 1 1 calc R . . . .
C01S C 0.44794(19) 0.28727(17) 0.4986(3) 0.0419(14) Uani 1 1 d . . . . .
H01X H 0.456849 0.310485 0.473377 0.063 Uiso 1 1 calc GR . . . .
H01Y H 0.463513 0.292258 0.538131 0.063 Uiso 1 1 calc GR . . . .
H H 0.421862 0.277788 0.511925 0.063 Uiso 1 1 calc GR . . . .
F01T F 0.5026(2) 0.3895(2) 0.3207(4) 0.136(3) Uani 1 1 d . . . . .
C01U C 0.4397(2) 0.1093(2) 0.2765(4) 0.0562(19) Uani 1 1 d . . . . .
H01Z H 0.450428 0.104377 0.315940 0.084 Uiso 1 1 calc GR . . . .
HA H 0.459961 0.125579 0.246245 0.084 Uiso 1 1 calc GR . . . .
HB H 0.422887 0.085594 0.254343 0.084 Uiso 1 1 calc GR . . . .
C01V C 0.28805(17) 0.14080(16) 0.5490(3) 0.0342(13) Uani 1 1 d . . . . .
H01 H 0.275730 0.146556 0.584911 0.051 Uiso 1 1 calc GR . . . .
HC H 0.314618 0.151197 0.559663 0.051 Uiso 1 1 calc GR . . . .
HD H 0.276171 0.113586 0.543881 0.051 Uiso 1 1 calc GR . . . .
F01W F 0.5575(2) 0.3960(2) 0.2972(6) 0.172(4) Uani 1 1 d . . . . .
F01X F 0.50943(18) 0.33819(16) 0.3087(4) 0.133(3) Uani 1 1 d . . . . .
C01Y C 0.3045(2) -0.0002(3) 0.8351(4) 0.082(3) Uani 1 1 d . . . . .
H0AA H 0.314479 0.025159 0.852970 0.123 Uiso 1 1 calc GR . . . .
HE H 0.322870 -0.000739 0.805226 0.123 Uiso 1 1 calc GR . . . .
HF H 0.299187 -0.017816 0.871567 0.123 Uiso 1 1 calc GR . . . .
F01Z F 0.5543(4) 0.3616(3) 0.3870(6) 0.207(5) Uani 1 1 d . . . . .
F022 F 0.4985(4) 0.3552(2) 0.4062(6) 0.252(8) Uani 1 1 d . . . . .

loop_
_atom_site_aniso_label
_atom_site_aniso_U_11
_atom_site_aniso_U_22
_atom_site_aniso_U_33
_atom_site_aniso_U_23
_atom_site_aniso_U_13
_atom_site_aniso_U_12
Co01 0.0392(4) 0.0262(4) 0.0161(3) -0.0012(3) -0.0021(3) 0.0194(3)
P002 0.0379(8) 0.0364(8) 0.0306(7) 0.0086(6) 0.0012(6) 0.0231(7)
P003 0.0858(18) 0.0606(14) 0.0928(18) -0.0038(13) 0.0047(15) 0.0304(13)
F004 0.043(2) 0.048(2) 0.050(2) -0.0016(17) -0.0219(17) 0.0241(17)
F005 0.080(3) 0.086(3) 0.0245(16) -0.0081(17) -0.0127(17) 0.070(3)
F006 0.061(3) 0.106(3) 0.0296(18) 0.002(2) 0.0053(17) 0.059(3)
F007 0.105(3) 0.043(2) 0.052(2) -0.0018(18) -0.037(2) 0.039(2)
N008 0.038(3) 0.036(3) 0.017(2) 0.0032(18) -0.0002(19) 0.024(2)
F009 0.070(3) 0.042(2) 0.109(4) 0.033(2) -0.012(3) 0.014(2)
N00A 0.036(3) 0.041(3) 0.019(2) 0.0009(19) -0.0024(19) 0.019(2)
N00B 0.038(3) 0.030(2) 0.021(2) 0.0000(18) 0.0001(19) 0.025(2)
N00C 0.040(3) 0.027(2) 0.018(2) 0.0020(18) 0.0046(19) 0.020(2)
N00D 0.035(2) 0.025(2) 0.018(2) 0.0018(17) 0.0006(18) 0.020(2)
N00E 0.047(3) 0.032(3) 0.024(2) -0.002(2) -0.010(2) 0.016(2)
N00F 0.047(3) 0.028(2) 0.026(2) 0.0004(19) -0.003(2) 0.020(2)
N00G 0.067(4) 0.033(3) 0.023(2) -0.005(2) -0.008(2) 0.029(3)
N00H 0.044(3) 0.030(2) 0.017(2) 0.0076(18) 0.0033(19) 0.020(2)
N00I 0.033(3) 0.031(2) 0.031(2) 0.0003(19) -0.0017(19) 0.022(2)
F00J 0.115(4) 0.215(7) 0.062(3) 0.047(4) 0.035(3) 0.135(5)
C00K 0.045(3) 0.027(3) 0.026(3) -0.002(2) -0.006(2) 0.027(3)
C00L 0.040(3) 0.030(3) 0.025(3) 0.006(2) 0.010(2) 0.023(3)
C00M 0.046(3) 0.024(3) 0.015(2) -0.002(2) -0.001(2) 0.022(3)
C00N 0.032(3) 0.028(3) 0.020(2) 0.000(2) 0.002(2) 0.010(2)
C00O 0.052(3) 0.038(3) 0.018(3) -0.006(2) -0.010(2) 0.035(3)
C00P 0.067(4) 0.047(4) 0.022(3) -0.012(3) -0.008(3) 0.041(3)
N00Q 0.091(5) 0.045(4) 0.037(3) 0.015(3) -0.011(3) 0.020(3)
C00R 0.028(3) 0.037(3) 0.019(2) 0.001(2) 0.002(2) 0.016(3)
C00S 0.087(5) 0.037(3) 0.032(3) 0.005(3) 0.006(3) 0.042(4)
C00T 0.058(4) 0.042(4) 0.033(3) -0.006(3) 0.000(3) 0.033(3)
C00U 0.044(3) 0.044(4) 0.036(3) 0.008(3) 0.001(3) 0.032(3)
C00V 0.061(4) 0.050(4) 0.012(2) 0.009(2) 0.007(2) 0.042(3)
C00W 0.062(4) 0.018(3) 0.040(3) -0.007(2) 0.002(3) 0.021(3)
C00X 0.041(3) 0.043(3) 0.036(3) 0.006(3) -0.001(3) 0.032(3)
C00Y 0.060(4) 0.053(4) 0.014(2) 0.004(2) 0.003(3) 0.041(3)
C00Z 0.058(4) 0.050(4) 0.030(3) 0.009(3) 0.010(3) 0.039(3)
C010 0.048(3) 0.036(3) 0.019(3) 0.001(2) 0.003(2) 0.029(3)
C011 0.045(4) 0.057(4) 0.022(3) -0.003(3) -0.001(3) 0.030(3)
C012 0.070(5) 0.051(4) 0.043(4) -0.007(3) 0.000(3) 0.043(4)
C013 0.037(3) 0.034(3) 0.036(3) -0.005(2) -0.003(3) 0.021(3)
C014 0.057(4) 0.067(4) 0.018(3) 0.008(3) -0.002(3) 0.043(4)
C015 0.047(3) 0.036(3) 0.021(3) -0.006(2) -0.008(2) 0.033(3)
C016 0.041(4) 0.059(4) 0.051(4) -0.006(3) -0.010(3) 0.023(4)
C017 0.026(3) 0.046(3) 0.011(2) -0.005(2) -0.003(2) 0.018(3)
C018 0.045(3) 0.043(3) 0.013(2) 0.004(2) 0.009(2) 0.026(3)
C019 0.046(3) 0.023(3) 0.013(2) 0.0000(19) -0.008(2) 0.025(2)
C01A 0.052(4) 0.025(3) 0.024(3) -0.007(2) -0.005(3) 0.022(3)
C01B 0.044(3) 0.039(3) 0.013(2) -0.002(2) 0.002(2) 0.024(3)
C01C 0.034(3) 0.030(3) 0.016(2) -0.001(2) 0.000(2) 0.017(2)
C01D 0.050(4) 0.038(3) 0.025(3) -0.004(2) -0.009(2) 0.027(3)
C01E 0.041(3) 0.021(3) 0.034(3) -0.003(2) -0.007(3) 0.013(3)
C01F 0.045(4) 0.031(3) 0.033(3) -0.008(2) -0.004(3) 0.020(3)
C01G 0.055(4) 0.042(3) 0.020(3) -0.001(2) -0.002(3) 0.034(3)
C01H 0.058(4) 0.054(4) 0.017(3) -0.011(3) -0.015(3) 0.029(3)
C01I 0.049(4) 0.041(4) 0.033(3) -0.010(3) -0.005(3) 0.004(3)
C01J 0.059(4) 0.027(3) 0.022(3) 0.003(2) 0.000(3) 0.014(3)
C01K 0.044(3) 0.025(3) 0.024(3) -0.009(2) -0.004(2) 0.017(3)
C01L 0.064(5) 0.098(6) 0.032(3) -0.008(3) -0.001(3) 0.062(5)
F01M 0.164(6) 0.085(4) 0.104(5) -0.029(3) -0.029(4) 0.057(4)
C01N 0.064(4) 0.055(4) 0.019(3) -0.005(3) -0.009(3) 0.042(4)
C01O 0.030(3) 0.030(3) 0.035(3) -0.002(2) -0.012(2) 0.006(2)
C01P 0.049(4) 0.060(5) 0.052(4) -0.014(3) -0.024(3) 0.027(4)
C01Q 0.035(3) 0.046(4) 0.039(3) -0.006(3) 0.002(3) 0.017(3)
C01R 0.053(4) 0.051(4) 0.018(3) -0.002(2) -0.003(2) 0.040(3)
C01S 0.049(4) 0.033(3) 0.044(3) -0.008(3) 0.000(3) 0.020(3)
F01T 0.103(5) 0.154(6) 0.169(7) -0.070(6) -0.053(5) 0.078(5)
C01U 0.078(5) 0.079(5) 0.045(4) -0.001(4) 0.004(4) 0.063(5)
C01V 0.039(3) 0.033(3) 0.027(3) -0.003(2) -0.007(2) 0.015(3)
F01W 0.118(6) 0.133(6) 0.240(11) 0.013(6) 0.094(7) 0.044(5)
F01X 0.085(4) 0.068(4) 0.213(8) -0.043(4) 0.007(5) 0.013(3)
C01Y 0.051(5) 0.082(6) 0.062(5) 0.022(5) 0.016(4) -0.006(4)
F01Z 0.305(14) 0.198(9) 0.197(9) -0.049(8) -0.135(10) 0.185(10)
F022 0.290(14) 0.088(5) 0.257(12) 0.006(6) 0.194(11) 0.003(7)

loop_
_atom_type_symbol
_atom_type_description
_atom_type_scat_dispersion_real
_atom_type_scat_dispersion_imag
_atom_type_scat_source
C C 0.0033 0.0016 'International Tables Vol C Tables 4.2.6.8 and 6.1.1.4'
H H 0.0000 0.0000 'International Tables Vol C Tables 4.2.6.8 and 6.1.1.4'
Co Co 0.3494 0.9721 'International Tables Vol C Tables 4.2.6.8 and 6.1.1.4'
F F 0.0171 0.0103 'International Tables Vol C Tables 4.2.6.8 and 6.1.1.4'
N N 0.0061 0.0033 'International Tables Vol C Tables 4.2.6.8 and 6.1.1.4'
P P 0.1023 0.0942 'International Tables Vol C Tables 4.2.6.8 and 6.1.1.4'

loop_
_geom_angle_atom_site_label_1
_geom_angle_atom_site_label_2
_geom_angle_atom_site_label_3
_geom_angle
_geom_angle_site_symmetry_1
_geom_angle_site_symmetry_3
_geom_angle_publ_flag
N00D Co01 C017 86.10(18) . . ?
N00D Co01 C018 88.51(19) . . ?
N00D Co01 C019 91.5(2) . . ?
N00D Co01 C01E 91.5(2) . . ?
N00I Co01 N00D 178.02(19) . . ?
N00I Co01 C017 91.94(19) . . ?
N00I Co01 C018 93.4(2) . . ?
N00I Co01 C019 88.1(2) . . ?
N00I Co01 C01E 88.9(2) . . ?
C017 Co01 C018 174.6(2) . . ?
C017 Co01 C01E 94.0(2) . . ?
C018 Co01 C01E 86.6(2) . . ?
C019 Co01 C017 88.1(2) . . ?
C019 Co01 C018 91.6(2) . . ?
C019 Co01 C01E 176.4(2) . . ?
F004 P002 F007 90.0(2) . . ?
F005 P002 F004 179.5(2) . . ?
F005 P002 F007 89.7(2) . . ?
F006 P002 F004 90.8(2) . . ?
F006 P002 F005 89.6(2) . . ?
F006 P002 F007 88.5(3) . . ?
F006 P002 F009 90.9(3) . . ?
F006 P002 F00J 177.7(4) . . ?
F009 P002 F004 90.8(2) . . ?
F009 P002 F005 89.5(2) . . ?
F009 P002 F007 179.0(3) . . ?
F00J P002 F004 91.0(3) . . ?
F00J P002 F005 88.7(2) . . ?
F00J P002 F007 90.0(3) . . ?
F00J P002 F009 90.6(3) . . ?
F01M P003 F01W 88.3(5) . . ?
F01M P003 F01X 176.5(5) . . ?
F01M P003 F01Z 89.8(5) . . ?
F01T P003 F01M 88.5(4) . . ?
F01T P003 F01W 87.2(5) . . ?
F01T P003 F01X 91.8(4) . . ?
F01T P003 F01Z 177.2(6) . . ?
F01W P003 F01X 88.2(5) . . ?
F01W P003 F01Z 90.5(7) . . ?
F01X P003 F01Z 89.7(5) . . ?
F022 P003 F01M 91.9(5) . . ?
F022 P003 F01T 90.7(8) . . ?
F022 P003 F01W 177.8(9) . . ?
F022 P003 F01X 91.6(5) . . ?
F022 P003 F01Z 91.7(9) . . ?
C00K N008 C00N 123.4(4) . . ?
C017 N008 C00K 111.5(5) . . ?
C017 N008 C00N 123.7(5) . . ?
C016 N00A C00V 124.3(5) . . ?
C01E N00A C00V 125.4(5) . . ?
C01E N00A C016 109.9(5) . . ?
C00M N00B C019 123.9(4) . . ?
C00X N00B C00M 124.8(4) . . ?
C00X N00B C019 110.3(4) . . ?
C00L N00C C01K 121.0(5) . . ?
C017 N00C C00L 110.0(5) . . ?
C017 N00C C01K 128.8(4) . . ?
C00R N00D Co01 121.1(3) . . ?
C015 N00D Co01 121.8(3) . . ?
C015 N00D C00R 117.1(4) . . ?
C01E N00E C01Q 109.9(5) . . ?
C01E N00E C01S 127.0(5) . . ?
C01Q N00E C01S 123.0(5) . . ?
C00W N00F C018 112.1(5) . . ?
C00W N00F C01J 121.4(5) . . ?
C018 N00F C01J 126.3(5) . . ?
C00O N00G C00S 123.1(5) . . ?
C018 N00G C00O 126.8(5) . . ?
C018 N00G C00S 109.2(5) . . ?
C013 N00H C01V 119.0(5) . . ?
C019 N00H C013 114.4(4) . . ?
C019 N00H C01V 125.8(5) . . ?
C010 N00I Co01 118.5(3) . . ?
C01C N00I Co01 122.5(3) . . ?
C01C N00I C010 119.0(4) . . ?
N008 C00K H00K 127.2 . . ?
C00L C00K N008 105.5(4) . . ?
C00L C00K H00K 127.2 . . ?
N00C C00L H00L 126.0 . . ?
C00K C00L N00C 108.1(5) . . ?
C00K C00L H00L 126.0 . . ?
N00B C00M C01D 116.8(5) . . ?
C01C C00M N00B 120.8(4) . . ?
C01C C00M C01D 121.6(5) . . ?
C00R C00N N008 121.2(5) . . ?
C00R C00N C00U 120.7(5) . . ?
C00U C00N N008 117.9(5) . . ?
N00G C00O C015 118.7(5) . . ?
C00P C00O N00G 120.8(5) . . ?
C00P C00O C015 120.3(5) . . ?
C00O C00P H00P 118.8 . . ?
C00O C00P C012 122.5(6) . . ?
C012 C00P H00P 118.8 . . ?
N00D C00R C01G 122.4(5) . . ?
C00N C00R N00D 119.3(5) . . ?
C00N C00R C01G 118.2(5) . . ?
N00G C00S H00S 126.7 . . ?
C00W C00S N00G 106.7(5) . . ?
C00W C00S H00S 126.7 . . ?
C00Y C00T H00T 118.7 . . ?
C00Z C00T H00T 118.7 . . ?
C00Z C00T C00Y 122.6(6) . . ?
C00N C00U H00U 119.7 . . ?
C011 C00U C00N 120.7(5) . . ?
C011 C00U H00U 119.7 . . ?
N00A C00V C010 119.2(5) . . ?
C014 C00V N00A 120.5(6) . . ?
C014 C00V C010 120.1(6) . . ?
N00F C00W H00W 126.1 . . ?
C00S C00W N00F 107.8(5) . . ?
C00S C00W H00W 126.1 . . ?
N00B C00X H00X 126.5 . . ?
C013 C00X N00B 107.1(5) . . ?
C013 C00X H00X 126.5 . . ?
C00T C00Y H00Y 119.6 . . ?
C00T C00Y C010 120.8(6) . . ?
C010 C00Y H00Y 119.6 . . ?
C00T C00Z C014 116.6(5) . . ?
C00T C00Z C01U 124.6(6) . . ?
C014 C00Z C01U 118.7(6) . . ?
N00I C010 C00V 122.4(5) . . ?
C00Y C010 N00I 120.0(5) . . ?
C00Y C010 C00V 117.5(5) . . ?
C00U C011 C01P 119.7(6) . . ?
C01O C011 C00U 116.9(5) . . ?
C01O C011 C01P 123.2(5) . . ?
C00P C012 C01L 121.7(6) . . ?
C01N C012 C00P 116.7(6) . . ?
C01N C012 C01L 121.6(6) . . ?
N00H C013 H013 126.9 . . ?
C00X C013 N00H 106.2(5) . . ?
C00X C013 H013 126.9 . . ?
C00V C014 C00Z 122.5(6) . . ?
C00V C014 H014 118.8 . . ?
C00Z C014 H014 118.8 . . ?
N00D C015 C00O 118.6(5) . . ?
C01R C015 N00D 124.3(5) . . ?
C01R C015 C00O 116.9(5) . . ?
N00A C016 H016 125.9 . . ?
C01Q C016 N00A 108.1(6) . . ?
C01Q C016 H016 125.9 . . ?
N008 C017 Co01 122.8(4) . . ?
N00C C017 Co01 132.3(4) . . ?
N00C C017 N008 104.8(5) . . ?
N00F C018 Co01 136.0(4) . . ?
N00G C018 Co01 119.4(4) . . ?
N00G C018 N00F 104.1(5) . . ?
N00B C019 Co01 120.9(4) . . ?
N00H C019 Co01 137.2(4) . . ?
N00H C019 N00B 101.9(4) . . ?
C01B C01A H01A 119.1 . . ?
C01B C01A C01F 121.7(5) . . ?
C01F C01A H01A 119.1 . . ?
C01A C01B H01B 119.2 . . ?
C01A C01B C01C 121.6(5) . . ?
C01C C01B H01B 119.2 . . ?
N00I C01C C00M 121.7(5) . . ?
N00I C01C C01B 121.4(5) . . ?
C00M C01C C01B 116.7(5) . . ?
C00M C01D H01D 120.0 . . ?
C01F C01D C00M 120.0(6) . . ?
C01F C01D H01D 120.0 . . ?
N00A C01E Co01 120.6(4) . . ?
N00E C01E Co01 134.6(4) . . ?
N00E C01E N00A 104.6(5) . . ?
C01A C01F C01D 118.3(5) . . ?
C01A C01F C01H 120.2(5) . . ?
C01D C01F C01H 121.5(6) . . ?
C00R C01G H01G 119.9 . . ?
C01O C01G C00R 120.2(5) . . ?
C01O C01G H01G 119.9 . . ?
C01F C01H H01C 109.5 . . ?
C01F C01H H01E 109.5 . . ?
C01F C01H H01F 109.5 . . ?
H01C C01H H01E 109.5 . . ?
H01C C01H H01F 109.5 . . ?
H01E C01H H01F 109.5 . . ?
N00Q C01I C01Y 174.8(9) . . ?
N00F C01J H01H 109.5 . . ?
N00F C01J H01I 109.5 . . ?
N00F C01J H01J 109.5 . . ?
H01H C01J H01I 109.5 . . ?
H01H C01J H01J 109.5 . . ?
H01I C01J H01J 109.5 . . ?
N00C C01K H01K 109.5 . . ?
N00C C01K H01L 109.5 . . ?
N00C C01K H01M 109.5 . . ?
H01K C01K H01L 109.5 . . ?
H01K C01K H01M 109.5 . . ?
H01L C01K H01M 109.5 . . ?
C012 C01L H01N 109.5 . . ?
C012 C01L H01O 109.5 . . ?
C012 C01L H01P 109.5 . . ?
H01N C01L H01O 109.5 . . ?
H01N C01L H01P 109.5 . . ?
H01O C01L H01P 109.5 . . ?
C012 C01N H01Q 118.8 . . ?
C012 C01N C01R 122.3(6) . . ?
C01R C01N H01Q 118.8 . . ?
C011 C01O H01R 118.5 . . ?
C01G C01O C011 123.1(5) . . ?
C01G C01O H01R 118.5 . . ?
C011 C01P H01S 109.5 . . ?
C011 C01P H01T 109.5 . . ?
C011 C01P H01U 109.5 . . ?
H01S C01P H01T 109.5 . . ?
H01S C01P H01U 109.5 . . ?
H01T C01P H01U 109.5 . . ?
N00E C01Q H01V 126.3 . . ?
C016 C01Q N00E 107.4(6) . . ?
C016 C01Q H01V 126.3 . . ?
C015 C01R C01N 121.1(5) . . ?
C015 C01R H01W 119.4 . . ?
C01N C01R H01W 119.4 . . ?
N00E C01S H01X 109.5 . . ?
N00E C01S H01Y 109.5 . . ?
N00E C01S H 109.5 . . ?
H01X C01S H01Y 109.5 . . ?
H01X C01S H 109.5 . . ?
H01Y C01S H 109.5 . . ?
C00Z C01U H01Z 109.5 . . ?
C00Z C01U HA 109.5 . . ?
C00Z C01U HB 109.5 . . ?
H01Z C01U HA 109.5 . . ?
H01Z C01U HB 109.5 . . ?
HA C01U HB 109.5 . . ?
N00H C01V H01 109.5 . . ?
N00H C01V HC 109.5 . . ?
N00H C01V HD 109.5 . . ?
H01 C01V HC 109.5 . . ?
H01 C01V HD 109.5 . . ?
HC C01V HD 109.5 . . ?
C01I C01Y H0AA 109.5 . . ?
C01I C01Y HE 109.5 . . ?
C01I C01Y HF 109.5 . . ?
H0AA C01Y HE 109.5 . . ?
H0AA C01Y HF 109.5 . . ?
HE C01Y HF 109.5 . . ?

loop_
_geom_bond_atom_site_label_1
_geom_bond_atom_site_label_2
_geom_bond_distance
_geom_bond_site_symmetry_2
_geom_bond_publ_flag
Co01 N00D 1.910(4) . ?
Co01 N00I 1.912(5) . ?
Co01 C017 1.936(6) . ?
Co01 C018 1.943(6) . ?
Co01 C019 1.918(6) . ?
Co01 C01E 1.971(6) . ?
P002 F004 1.592(3) . ?
P002 F005 1.593(4) . ?
P002 F006 1.570(4) . ?
P002 F007 1.602(4) . ?
P002 F009 1.569(4) . ?
P002 F00J 1.573(5) . ?
P003 F01M 1.582(6) . ?
P003 F01T 1.585(8) . ?
P003 F01W 1.596(8) . ?
P003 F01X 1.596(6) . ?
P003 F01Z 1.597(9) . ?
P003 F022 1.488(8) . ?
N008 C00K 1.391(7) . ?
N008 C00N 1.418(7) . ?
N008 C017 1.354(7) . ?
N00A C00V 1.423(8) . ?
N00A C016 1.391(8) . ?
N00A C01E 1.373(7) . ?
N00B C00M 1.397(6) . ?
N00B C00X 1.397(8) . ?
N00B C019 1.422(6) . ?
N00C C00L 1.386(7) . ?
N00C C017 1.359(7) . ?
N00C C01K 1.444(7) . ?
N00D C00R 1.417(7) . ?
N00D C015 1.384(7) . ?
N00E C01E 1.362(7) . ?
N00E C01Q 1.408(8) . ?
N00E C01S 1.423(7) . ?
N00F C00W 1.359(7) . ?
N00F C018 1.369(7) . ?
N00F C01J 1.496(8) . ?
N00G C00O 1.412(7) . ?
N00G C00S 1.430(8) . ?
N00G C018 1.367(7) . ?
N00H C013 1.374(7) . ?
N00H C019 1.351(7) . ?
N00H C01V 1.477(7) . ?
N00I C010 1.411(7) . ?
N00I C01C 1.371(7) . ?
C00K H00K 0.9500 . ?
C00K C00L 1.347(8) . ?
C00L H00L 0.9500 . ?
C00M C01C 1.392(8) . ?
C00M C01D 1.422(8) . ?
C00N C00R 1.402(8) . ?
C00N C00U 1.409(8) . ?
C00O C00P 1.368(8) . ?
C00O C015 1.451(7) . ?
C00P H00P 0.9500 . ?
C00P C012 1.399(9) . ?
N00Q C01I 1.180(9) . ?
C00R C01G 1.417(8) . ?
C00S H00S 0.9500 . ?
C00S C00W 1.329(9) . ?
C00T H00T 0.9500 . ?
C00T C00Y 1.380(8) . ?
C00T C00Z 1.382(9) . ?
C00U H00U 0.9500 . ?
C00U C011 1.414(9) . ?
C00V C010 1.424(9) . ?
C00V C014 1.369(8) . ?
C00W H00W 0.9500 . ?
C00X H00X 0.9500 . ?
C00X C013 1.360(8) . ?
C00Y H00Y 0.9500 . ?
C00Y C010 1.408(8) . ?
C00Z C014 1.421(9) . ?
C00Z C01U 1.499(9) . ?
C011 C01O 1.403(9) . ?
C011 C01P 1.488(9) . ?
C012 C01L 1.506(9) . ?
C012 C01N 1.388(9) . ?
C013 H013 0.9500 . ?
C014 H014 0.9500 . ?
C015 C01R 1.378(8) . ?
C016 H016 0.9500 . ?
C016 C01Q 1.311(9) . ?
C01A H01A 0.9500 . ?
C01A C01B 1.379(8) . ?
C01A C01F 1.387(9) . ?
C01B H01B 0.9500 . ?
C01B C01C 1.430(7) . ?
C01D H01D 0.9500 . ?
C01D C01F 1.410(8) . ?
C01F C01H 1.464(8) . ?
C01G H01G 0.9500 . ?
C01G C01O 1.368(8) . ?
C01H H01C 0.9800 . ?
C01H H01E 0.9800 . ?
C01H H01F 0.9800 . ?
C01I C01Y 1.369(11) . ?
C01J H01H 0.9800 . ?
C01J H01I 0.9800 . ?
C01J H01J 0.9800 . ?
C01K H01K 0.9800 . ?
C01K H01L 0.9800 . ?
C01K H01M 0.9800 . ?
C01L H01N 0.9800 . ?
C01L H01O 0.9800 . ?
C01L H01P 0.9800 . ?
C01N H01Q 0.9500 . ?
C01N C01R 1.397(8) . ?
C01O H01R 0.9500 . ?
C01P H01S 0.9800 . ?
C01P H01T 0.9800 . ?
C01P H01U 0.9800 . ?
C01Q H01V 0.9500 . ?
C01R H01W 0.9500 . ?
C01S H01X 0.9800 . ?
C01S H01Y 0.9800 . ?
C01S H 0.9800 . ?
C01U H01Z 0.9800 . ?
C01U HA 0.9800 . ?
C01U HB 0.9800 . ?
C01V H01 0.9800 . ?
C01V HC 0.9800 . ?
C01V HD 0.9800 . ?
C01Y H0AA 0.9800 . ?
C01Y HE 0.9800 . ?
C01Y HF 0.9800 . ?

loop_
_twin_individual_id
_twin_individual_mass_fraction_refined
1 0.937(19)
2 0.063(19)

loop_
_smtbx_masks_void_nr
_smtbx_masks_void_average_x
_smtbx_masks_void_average_y
_smtbx_masks_void_average_z
_smtbx_masks_void_volume
_smtbx_masks_void_count_electrons
_smtbx_masks_void_content
1 0.000 0.000 -0.417 3612.1 995.6 ?
2 0.333 0.667 -0.378 3612.1 995.6 ?
3 0.667 0.333 -0.711 3612.1 995.6 ?
